data_1564369
loop_
_publ_author_name
'Li, Xiaopei'
'Wang, Dongdong'
'Zhang, Yongjie'
'Lu, Wenqi'
'Yang, Songqiu'
'Hou, Guangjin'
'Zhao, Zhenchao'
'Qin, Haijuan'
'Zhang, Yahui'
'Li, Minmin'
'Qing, Guangyan'

_publ_section_title
;
 A novel aggregation--induced enhanced emission aromatic molecule:
 2-aminophenylboronic acid dimer
;
_journal_name_full 'Chemical Science'
_journal_paper_doi 10.1039/D1SC03765J
_journal_year 2021
_chemical_formula_moiety 'C12 H12 B2 N2 O2'
_chemical_formula_sum 'C12 H12 B2 N2 O2'
_chemical_formula_weight 237.86
_space_group_crystal_system monoclinic
_space_group_IT_number 13
_space_group_name_Hall '-P 2yac'
_space_group_name_H-M_alt 'P 1 2/n 1'
_atom_sites_solution_hydrogens mixed
_atom_sites_solution_primary dual
_audit_creation_date 2020-03-03
_audit_creation_method
;
Olex2 1.2
(compiled 2017.03.28 svn.r3405 for OlexSys, GUI svn.r5335)
;
_audit_update_record
;
2020-08-19 deposited with the CCDC.	2021-08-17 downloaded from the CCDC.
;
_cell_angle_alpha 90
_cell_angle_beta 111.040(2)
_cell_angle_gamma 90
_cell_formula_units_Z 4
_cell_length_a 15.0331(6)
_cell_length_b 5.0718(3)
_cell_length_c 15.8131(8)
_cell_measurement_reflns_used 2387
_cell_measurement_temperature 120(2)
_cell_measurement_theta_max 29.99
_cell_measurement_theta_min 2.76
_cell_volume 1125.29(10)
_computing_cell_refinement 'SAINT V8.40A (?, 2016)'
_computing_data_reduction 'SAINT V8.40A (?, 2016)'
_computing_molecular_graphics 'Olex2 (Dolomanov et al., 2009)'
_computing_publication_material 'Olex2 (Dolomanov et al., 2009)'
_computing_structure_refinement 'ShelXL (Sheldrick, 2015)'
_computing_structure_solution 'ShelXT (Sheldrick, 2015)'
_diffrn_ambient_temperature 120.0
_diffrn_measured_fraction_theta_full 0.999
_diffrn_measured_fraction_theta_max 0.999
_diffrn_measurement_device_type 'CCD area detector'
_diffrn_measurement_method 'phi and omega scans'
_diffrn_radiation_monochromator graphite
_diffrn_radiation_type MoK\a
_diffrn_radiation_wavelength 0.71073
_diffrn_reflns_av_R_equivalents 0.0499
_diffrn_reflns_av_unetI/netI 0.0497
_diffrn_reflns_Laue_measured_fraction_full 0.999
_diffrn_reflns_Laue_measured_fraction_max 0.999
_diffrn_reflns_limit_h_max 19
_diffrn_reflns_limit_h_min -20
_diffrn_reflns_limit_k_max 6
_diffrn_reflns_limit_k_min -5
_diffrn_reflns_limit_l_max 17
_diffrn_reflns_limit_l_min -21
_diffrn_reflns_number 9851
_diffrn_reflns_point_group_measured_fraction_full 0.999
_diffrn_reflns_point_group_measured_fraction_max 0.999
_diffrn_reflns_theta_full 25.242
_diffrn_reflns_theta_max 28.265
_diffrn_reflns_theta_min 2.334
_exptl_absorpt_coefficient_mu 0.093
_exptl_absorpt_correction_T_max 0.7462
_exptl_absorpt_correction_T_min 0.6353
_exptl_absorpt_correction_type multi-scan
_exptl_absorpt_process_details
'SADABS-2016/2 (Bruker,2016/2) was used for absorption correction. wR2(int) was 0.0736 before and 0.0563 after correction. The Ratio of minimum to maximum transmission is 0.8514. The \l/2 correction factor is Not present.'
_exptl_crystal_colour 'clear light white'
_exptl_crystal_colour_lustre clear
_exptl_crystal_colour_modifier light
_exptl_crystal_colour_primary white
_exptl_crystal_density_diffrn 1.404
_exptl_crystal_description block
_exptl_crystal_F_000 496
_exptl_crystal_size_max 0.15
_exptl_crystal_size_mid 0.15
_exptl_crystal_size_min 0.1
_refine_diff_density_max 0.284
_refine_diff_density_min -0.226
_refine_diff_density_rms 0.051
_refine_ls_extinction_method none
_refine_ls_goodness_of_fit_ref 1.027
_refine_ls_hydrogen_treatment mixed
_refine_ls_matrix_type full
_refine_ls_number_parameters 192
_refine_ls_number_reflns 2790
_refine_ls_number_restraints 0
_refine_ls_restrained_S_all 1.027
_refine_ls_R_factor_all 0.0792
_refine_ls_R_factor_gt 0.0482
_refine_ls_shift/su_max 0.000
_refine_ls_shift/su_mean 0.000
_refine_ls_structure_factor_coef Fsqd
_refine_ls_weighting_details 'w=1/[\s^2^(Fo^2^)+(0.0426P)^2^+0.4979P] where P=(Fo^2^+2Fc^2^)/3'
_refine_ls_weighting_scheme calc
_refine_ls_wR_factor_gt 0.1048
_refine_ls_wR_factor_ref 0.1204
_reflns_Friedel_coverage 0.000
_reflns_number_gt 1961
_reflns_number_total 2790
_reflns_threshold_expression 'I > 2\s(I)'
_cod_data_source_file d1sc03765j4.cif
_cod_data_source_block 1
_cod_database_code 1564369
_shelx_shelxl_version_number 2016/6
_shelx_space_group_comment
;
The symmetry employed for this shelxl refinement is uniquely defined
by the following loop, which should always be used as a source of
symmetry information in preference to the above space-group names.
They are only intended as comments.
;
_shelx_estimated_absorpt_t_max 0.991
_shelx_estimated_absorpt_t_min 0.986
_olex2_refinement_description
;
1. Fixed Uiso
 At 1.2 times of:
  All C(H) groups, All N(H) groups
2.a Rotating group:
 N1(H1A)
2.b Aromatic/amide H refined with riding coordinates:
 C5(H5), C2(H2B), C3(H3), C4(H4)
;
_olex2_submission_special_instructions 'No special instructions were received'

loop_
_space_group_symop_operation_xyz
'x, y, z'
'-x+1/2, y, -z+1/2'
'-x, -y, -z'
'x-1/2, -y, z-1/2'

loop_
_atom_site_label
_atom_site_type_symbol
_atom_site_fract_x
_atom_site_fract_y
_atom_site_fract_z
_atom_site_U_iso_or_equiv
_atom_site_adp_type
_atom_site_occupancy
_atom_site_site_symmetry_order
_atom_site_calc_flag
_atom_site_refinement_flags_posn
_atom_site_refinement_flags_adp
_atom_site_refinement_flags_occupancy
_atom_site_disorder_assembly
_atom_site_disorder_group
O1 O 0.72713(7) 0.1226(2) 0.36265(7) 0.0194(3) Uani 1 1 d . . . . .
O2 O 0.88176(8) 0.2444(2) 0.36841(8) 0.0230(3) Uani 1 1 d . . . . .
N2 N 0.64862(10) 0.3610(3) 0.44679(9) 0.0206(3) Uani 1 1 d . . . . .
N1 N 0.62068(11) -0.2291(3) 0.23414(10) 0.0234(3) Uani 1 1 d . . . . .
H1A H 0.616547 -0.382255 0.206636 0.028 Uiso 1 1 d GR . . . .
C12 C 0.80658(11) 0.5064(3) 0.46194(11) 0.0191(3) Uani 1 1 d . . . . .
C6 C 0.55943(11) -0.0313(3) 0.34433(10) 0.0185(3) Uani 1 1 d . . . . .
C8 C 0.72332(12) 0.7204(3) 0.54992(11) 0.0226(4) Uani 1 1 d . . . . .
C7 C 0.72596(11) 0.5309(3) 0.48683(11) 0.0193(3) Uani 1 1 d . . . . .
C11 C 0.88264(11) 0.6802(3) 0.50114(11) 0.0216(4) Uani 1 1 d . . . . .
C1 C 0.55115(11) -0.2151(3) 0.27480(11) 0.0195(3) Uani 1 1 d . . . . .
C5 C 0.48489(11) -0.0294(3) 0.37819(11) 0.0235(4) Uani 1 1 d . . . . .
H5 H 0.487893 0.092886 0.424638 0.028 Uiso 1 1 calc R . . . .
C10 C 0.87982(12) 0.8711(3) 0.56277(11) 0.0229(4) Uani 1 1 d . . . . .
C9 C 0.80004(12) 0.8880(4) 0.58759(12) 0.0242(4) Uani 1 1 d . . . . .
C2 C 0.47194(11) -0.3808(3) 0.24191(11) 0.0229(4) Uani 1 1 d . . . . .
H2B H 0.466718 -0.499647 0.193932 0.028 Uiso 1 1 calc R . . . .
C3 C 0.40114(12) -0.3738(4) 0.27833(12) 0.0255(4) Uani 1 1 d . . . . .
H3 H 0.348220 -0.489976 0.256246 0.031 Uiso 1 1 calc R . . . .
C4 C 0.40728(12) -0.1972(4) 0.34712(12) 0.0274(4) Uani 1 1 d . . . . .
H4 H 0.358884 -0.191502 0.372583 0.033 Uiso 1 1 calc R . . . .
B2 B 0.80705(13) 0.2822(4) 0.39585(12) 0.0186(4) Uani 1 1 d . . . . .
B1 B 0.64718(12) 0.1552(4) 0.38585(12) 0.0187(4) Uani 1 1 d . . . . .
H1B H 0.6791(14) -0.192(4) 0.2726(14) 0.035(6) Uiso 1 1 d . . . . .
H11 H 0.9394(12) 0.663(4) 0.4847(12) 0.024(5) Uiso 1 1 d . . . . .
H2A H 0.5968(13) 0.397(4) 0.4615(13) 0.031(5) Uiso 1 1 d . . . . .
H8 H 0.6658(14) 0.728(4) 0.5666(12) 0.032(5) Uiso 1 1 d . . . . .
H9 H 0.7971(12) 1.022(4) 0.6321(12) 0.029(5) Uiso 1 1 d . . . . .
H10 H 0.9341(14) 0.987(4) 0.5909(13) 0.034(5) Uiso 1 1 d . . . . .
H2 H 0.8782(16) 0.090(5) 0.3359(17) 0.063(8) Uiso 1 1 d . . . . .

loop_
_atom_site_aniso_label
_atom_site_aniso_U_11
_atom_site_aniso_U_22
_atom_site_aniso_U_33
_atom_site_aniso_U_23
_atom_site_aniso_U_13
_atom_site_aniso_U_12
O1 0.0201(6) 0.0181(6) 0.0213(6) -0.0019(5) 0.0089(5) -0.0005(5)
O2 0.0234(6) 0.0220(7) 0.0270(6) -0.0016(5) 0.0131(5) -0.0019(5)
N2 0.0186(7) 0.0194(7) 0.0248(7) -0.0027(6) 0.0090(6) 0.0002(6)
N1 0.0273(8) 0.0217(8) 0.0247(8) -0.0063(6) 0.0138(6) -0.0028(6)
C12 0.0217(8) 0.0156(8) 0.0197(8) 0.0034(6) 0.0072(7) 0.0015(6)
C6 0.0203(8) 0.0163(8) 0.0192(8) 0.0027(6) 0.0074(6) 0.0020(6)
C8 0.0240(9) 0.0207(9) 0.0231(8) -0.0008(7) 0.0083(7) 0.0027(7)
C7 0.0211(8) 0.0159(8) 0.0190(8) 0.0019(6) 0.0050(6) 0.0001(6)
C11 0.0205(8) 0.0193(9) 0.0237(8) 0.0038(7) 0.0065(7) 0.0017(7)
C1 0.0219(8) 0.0184(8) 0.0189(8) 0.0046(7) 0.0083(6) 0.0021(6)
C5 0.0257(8) 0.0222(9) 0.0247(9) -0.0026(7) 0.0115(7) -0.0005(7)
C10 0.0216(8) 0.0184(9) 0.0225(8) 0.0003(7) 0.0005(7) -0.0014(7)
C9 0.0280(9) 0.0192(9) 0.0222(8) -0.0030(7) 0.0052(7) 0.0026(7)
C2 0.0275(9) 0.0194(9) 0.0199(8) -0.0017(7) 0.0060(7) -0.0013(7)
C3 0.0224(8) 0.0248(9) 0.0270(9) 0.0005(7) 0.0062(7) -0.0041(7)
C4 0.0240(9) 0.0291(10) 0.0325(10) -0.0012(8) 0.0142(8) -0.0040(7)
B2 0.0206(9) 0.0171(9) 0.0180(9) 0.0029(7) 0.0066(7) 0.0012(7)
B1 0.0203(9) 0.0173(9) 0.0193(9) 0.0025(7) 0.0078(7) 0.0010(7)

loop_
_atom_type_symbol
_atom_type_description
_atom_type_scat_dispersion_real
_atom_type_scat_dispersion_imag
_atom_type_scat_source
C C 0.0033 0.0016 'International Tables Vol C Tables 4.2.6.8 and 6.1.1.4'
H H 0.0000 0.0000 'International Tables Vol C Tables 4.2.6.8 and 6.1.1.4'
B B 0.0013 0.0007 'International Tables Vol C Tables 4.2.6.8 and 6.1.1.4'
N N 0.0061 0.0033 'International Tables Vol C Tables 4.2.6.8 and 6.1.1.4'
O O 0.0106 0.0060 'International Tables Vol C Tables 4.2.6.8 and 6.1.1.4'

loop_
_geom_angle_atom_site_label_1
_geom_angle_atom_site_label_2
_geom_angle_atom_site_label_3
_geom_angle
_geom_angle_site_symmetry_1
_geom_angle_site_symmetry_3
_geom_angle_publ_flag
B2 O1 B1 123.08(13) . . ?
B2 O2 H2 114.0(14) . . ?
C7 N2 B1 124.62(14) . . ?
C7 N2 H2A 114.2(12) . . ?
B1 N2 H2A 121.1(12) . . ?
H1A N1 H1B 113.6 . . ?
C1 N1 H1A 109.7 . . ?
C1 N1 H1B 112.8(13) . . ?
C7 C12 B2 117.85(14) . . ?
C11 C12 C7 117.97(15) . . ?
C11 C12 B2 124.14(14) . . ?
C1 C6 B1 123.46(14) . . ?
C5 C6 C1 116.22(15) . . ?
C5 C6 B1 120.27(14) . . ?
C7 C8 H8 118.0(11) . . ?
C9 C8 C7 119.82(15) . . ?
C9 C8 H8 122.2(11) . . ?
N2 C7 C12 118.49(14) . . ?
C8 C7 N2 120.93(14) . . ?
C8 C7 C12 120.58(15) . . ?
C12 C11 H11 118.5(11) . . ?
C10 C11 C12 121.68(15) . . ?
C10 C11 H11 119.9(11) . . ?
N1 C1 C6 120.99(14) . . ?
C2 C1 N1 118.15(15) . . ?
C2 C1 C6 120.80(14) . . ?
C6 C5 H5 118.4 . . ?
C4 C5 C6 123.14(16) . . ?
C4 C5 H5 118.4 . . ?
C11 C10 C9 119.24(16) . . ?
C11 C10 H10 120.7(11) . . ?
C9 C10 H10 120.0(11) . . ?
C8 C9 C10 120.70(16) . . ?
C8 C9 H9 118.9(10) . . ?
C10 C9 H9 120.4(11) . . ?
C1 C2 H2B 119.6 . . ?
C3 C2 C1 120.75(16) . . ?
C3 C2 H2B 119.6 . . ?
C2 C3 H3 120.0 . . ?
C2 C3 C4 119.99(16) . . ?
C4 C3 H3 120.0 . . ?
C5 C4 C3 119.07(15) . . ?
C5 C4 H4 120.5 . . ?
C3 C4 H4 120.5 . . ?
O1 B2 C12 118.16(14) . . ?
O2 B2 O1 120.09(15) . . ?
O2 B2 C12 121.73(15) . . ?
O1 B1 N2 117.72(15) . . ?
O1 B1 C6 119.84(15) . . ?
N2 B1 C6 122.44(14) . . ?

loop_
_geom_bond_atom_site_label_1
_geom_bond_atom_site_label_2
_geom_bond_distance
_geom_bond_site_symmetry_2
_geom_bond_publ_flag
O1 B2 1.386(2) . ?
O1 B1 1.3867(19) . ?
O2 B2 1.355(2) . ?
O2 H2 0.93(3) . ?
N2 C7 1.402(2) . ?
N2 B1 1.415(2) . ?
N2 H2A 0.908(19) . ?
N1 H1A 0.8816 . ?
N1 C1 1.4119(19) . ?
N1 H1B 0.89(2) . ?
C12 C7 1.408(2) . ?
C12 C11 1.400(2) . ?
C12 B2 1.546(2) . ?
C6 C1 1.412(2) . ?
C6 C5 1.405(2) . ?
C6 B1 1.563(2) . ?
C8 C7 1.396(2) . ?
C8 C9 1.383(2) . ?
C8 H8 0.991(19) . ?
C11 C10 1.385(2) . ?
C11 H11 0.980(17) . ?
C1 C2 1.396(2) . ?
C5 H5 0.9500 . ?
C5 C4 1.384(2) . ?
C10 C9 1.392(2) . ?
C10 H10 0.97(2) . ?
C9 H9 0.990(19) . ?
C2 H2B 0.9500 . ?
C2 C3 1.381(2) . ?
C3 H3 0.9500 . ?
C3 C4 1.386(2) . ?
C4 H4 0.9500 . ?
